data_7719852
loop_
_publ_author_name
'Zowi&#x15b;lok, Bartosz'
'&#x15a;witlicka, Anna'
'Maro&#x144;, Anna Maria'
'Cwynar, Krzysztof'
'Dzida, Marzena'
'Libera, Marcin'
'Siwy, Mariola'
'Kowalska, Dorota'
'Ma&#x107;kowski, Sebastian'
'Schab-Balcerzak, Ewa'

_publ_section_title
;
 From stimuli-responsive emission to a rare aggregation induced emission
 effect in platinum(II) terpyridyl complexes.
;
_journal_issue 46
_journal_name_full 'Dalton transactions (Cambridge, England : 2003)'
_journal_page_first 17287
_journal_page_last 17298
_journal_paper_doi 10.1039/d5dt01391g
_journal_volume 54
_journal_year 2025
_chemical_formula_moiety 'C23 H20 Cl N4 Pt, C F3 O3 S'
_chemical_formula_sum 'C24 H20 Cl F3 N4 O3 Pt S'
_chemical_formula_weight 732.04
_space_group_crystal_system monoclinic
_space_group_IT_number 14
_space_group_name_Hall '-P 2yn'
_space_group_name_H-M_alt 'P 1 21/n 1'
_atom_sites_solution_hydrogens geom
_atom_sites_solution_primary dual
_audit_creation_date 2025-08-18
_audit_creation_method
;
Olex2 1.3
(compiled 2020.11.12 svn.r5f609507 for OlexSys, GUI svn.r6408)
;
_audit_update_record
;
2025-08-18 deposited with the CCDC.	2025-10-01 downloaded from the CCDC.
;
_cell_angle_alpha 90
_cell_angle_beta 98.153(6)
_cell_angle_gamma 90
_cell_formula_units_Z 4
_cell_length_a 16.0083(9)
_cell_length_b 7.2803(6)
_cell_length_c 21.4688(13)
_cell_measurement_reflns_used 5097
_cell_measurement_temperature 293(2)
_cell_measurement_theta_max 28.5990
_cell_measurement_theta_min 3.7800
_cell_volume 2476.8(3)
_computing_cell_refinement 'CrysAlisPro 1.171.43.90 (Rigaku OD, 2023)'
_computing_data_collection 'CrysAlisPro system (CCD 43.90 (release 15-09-2023))'
_computing_data_reduction 'CrysAlisPro 1.171.43.90 (Rigaku OD, 2023)'
_computing_molecular_graphics 'Olex2 1.3 (Dolomanov et al., 2009)'
_computing_publication_material 'Olex2 1.3 (Dolomanov et al., 2009)'
_computing_structure_refinement 'SHELXL 2018/3 (Sheldrick, 2015)'
_computing_structure_solution 'SHELXT 2018/2 (Sheldrick, 2018)'
_diffrn_ambient_temperature 293(2)
_diffrn_detector 'CCD plate'
_diffrn_detector_area_resol_mean 10.4015
_diffrn_detector_type Atlas
_diffrn_measured_fraction_theta_full 0.989
_diffrn_measured_fraction_theta_max 0.989
_diffrn_measurement_details
;
List of Runs (angles in degrees, time in seconds):

  # Type    Start    End  Width  t~exp~   \w     \q     \k     \f   Frames
#--------------------------------------------------------------------------
  1  \w    -39.00  63.00   1.00   61.55    --  -10.61  57.00 150.00  102
  2  \w    -43.00  39.00   1.00   61.55    --  -10.61  77.00  30.00   82
  3  \w      1.00  34.00   1.00   61.55    --   10.76 -99.00 150.00   33
  4  \w     -2.00  34.00   1.00   61.55    --   10.76  77.00   0.00   36
  5  \w     -8.00  21.00   1.00   61.55    --   10.76  77.00-120.00   29
  6  \w     -6.00  15.00   1.00   61.55    --  -10.61  57.00 150.00   21
;
_diffrn_measurement_device 'four-circle diffractometer'
_diffrn_measurement_device_type 'Xcalibur, Atlas, Gemini ultra'
_diffrn_measurement_method '\w scans'
_diffrn_orient_matrix_type 'CrysAlisPro convention (1999,Acta A55,543-557)'
_diffrn_orient_matrix_UB_11 -0.0137326000
_diffrn_orient_matrix_UB_12 0.0367613000
_diffrn_orient_matrix_UB_13 -0.0302542000
_diffrn_orient_matrix_UB_21 -0.0173099000
_diffrn_orient_matrix_UB_22 -0.0867768000
_diffrn_orient_matrix_UB_23 -0.0100788000
_diffrn_orient_matrix_UB_31 -0.0388515000
_diffrn_orient_matrix_UB_32 0.0254499000
_diffrn_orient_matrix_UB_33 0.0097919000
_diffrn_radiation_monochromator graphite
_diffrn_radiation_probe x-ray
_diffrn_radiation_type 'Mo K\a'
_diffrn_radiation_wavelength 0.71073
_diffrn_reflns_av_R_equivalents 0.0837
_diffrn_reflns_av_unetI/netI 0.1044
_diffrn_reflns_Laue_measured_fraction_full 0.989
_diffrn_reflns_Laue_measured_fraction_max 0.989
_diffrn_reflns_limit_h_max 18
_diffrn_reflns_limit_h_min -19
_diffrn_reflns_limit_k_max 6
_diffrn_reflns_limit_k_min -8
_diffrn_reflns_limit_l_max 25
_diffrn_reflns_limit_l_min -25
_diffrn_reflns_number 11413
_diffrn_reflns_point_group_measured_fraction_full 0.989
_diffrn_reflns_point_group_measured_fraction_max 0.989
_diffrn_reflns_theta_full 24.997
_diffrn_reflns_theta_max 24.997
_diffrn_reflns_theta_min 3.392
_diffrn_source 'fine-focus sealed X-ray tube'
_diffrn_source_type 'Enhance (Mo) X-ray Source'
_exptl_absorpt_coefficient_mu 5.916
_exptl_absorpt_correction_T_max 1.00000
_exptl_absorpt_correction_T_min 0.20880
_exptl_absorpt_correction_type multi-scan
_exptl_absorpt_process_details
;
CrysAlisPro 1.171.43.90 (Rigaku Oxford Diffraction, 2023)
Empirical absorption correction using spherical harmonics,
implemented in SCALE3 ABSPACK scaling algorithm.
;
_exptl_crystal_colour orange
_exptl_crystal_density_diffrn 1.963
_exptl_crystal_description prism
_exptl_crystal_F_000 1416
_exptl_crystal_size_max 0.12
_exptl_crystal_size_mid 0.09
_exptl_crystal_size_min 0.07
_refine_diff_density_max 1.588
_refine_diff_density_min -1.871
_refine_diff_density_rms 0.208
_refine_ls_extinction_method none
_refine_ls_goodness_of_fit_ref 0.971
_refine_ls_hydrogen_treatment constr
_refine_ls_matrix_type full
_refine_ls_number_parameters 336
_refine_ls_number_reflns 4313
_refine_ls_number_restraints 0
_refine_ls_restrained_S_all 0.971
_refine_ls_R_factor_all 0.0859
_refine_ls_R_factor_gt 0.0543
_refine_ls_shift/su_max 0.001
_refine_ls_shift/su_mean 0.000
_refine_ls_structure_factor_coef Fsqd
_refine_ls_weighting_details 'w=1/[\s^2^(Fo^2^)+(0.0671P)^2^] where P=(Fo^2^+2Fc^2^)/3'
_refine_ls_weighting_scheme calc
_refine_ls_wR_factor_gt 0.1265
_refine_ls_wR_factor_ref 0.1440
_reflns_Friedel_coverage 0.000
_reflns_number_gt 2950
_reflns_number_total 4313
_reflns_threshold_expression 'I > 2\s(I)'
_cod_data_source_file d5dt01391g2.cif
_cod_data_source_block ptterpynch3_autored
_cod_depositor_comments 'Adding full bibliography for 7719852.cif.'
_cod_database_code 7719852
_shelx_shelxl_version_number 2018/3
_shelx_space_group_comment
;
The symmetry employed for this shelxl refinement is uniquely defined
by the following loop, which should always be used as a source of
symmetry information in preference to the above space-group names.
They are only intended as comments.
;
_reflns_odcompleteness_completeness 98.70
_reflns_odcompleteness_iscentric 1
_reflns_odcompleteness_theta 26.32
_olex2_refinement_description
;
1. Fixed Uiso
 At 1.2 times of:
  All C(H) groups
 At 1.5 times of:
  All C(H,H,H) groups
2.a Aromatic/amide H refined with riding coordinates:
 C1(H1), C2(H2), C3(H3), C4(H4), C7(H7), C9(H9), C12(H12), C13(H13), C14(H14),
 C15(H15), C17(H17), C18(H18), C20(H20), C21(H21)
2.b Idealised Me refined as rotating group:
 C22(H22A,H22B,H22C), C23(H23A,H23B,H23C)
;
_olex2_submission_special_instructions 'No special instructions were received'
_oxdiff_exptl_absorpt_empirical_details
;
Empirical correction (ABSPACK) includes:
- Absorption correction using spherical harmonics
- Frame scaling
;
_oxdiff_exptl_absorpt_empirical_full_max 4.955
_oxdiff_exptl_absorpt_empirical_full_min 0.486

loop_
_space_group_symop_operation_xyz
'x, y, z'
'-x+1/2, y+1/2, -z+1/2'
'-x, -y, -z'
'x-1/2, -y-1/2, z-1/2'

loop_
_atom_site_label
_atom_site_type_symbol
_atom_site_fract_x
_atom_site_fract_y
_atom_site_fract_z
_atom_site_U_iso_or_equiv
_atom_site_adp_type
_atom_site_occupancy
_atom_site_site_symmetry_order
_atom_site_calc_flag
_atom_site_refinement_flags_posn
_atom_site_refinement_flags_adp
_atom_site_refinement_flags_occupancy
_atom_site_disorder_assembly
_atom_site_disorder_group
Pt1 Pt 0.20969(2) 0.83074(6) 0.57157(2) 0.03618(18) Uani 1 1 d . . . . .
Cl1 Cl 0.07079(16) 0.8633(5) 0.58463(15) 0.0550(9) Uani 1 1 d . . . . .
N1 N 0.2568(5) 0.7527(14) 0.6597(4) 0.041(2) Uani 1 1 d . . . . .
N2 N 0.3269(5) 0.8008(12) 0.5600(4) 0.034(2) Uani 1 1 d . . . . .
N3 N 0.2011(5) 0.8953(13) 0.4795(4) 0.038(2) Uani 1 1 d . . . . .
N4 N 0.8284(5) 0.6009(16) 0.5013(5) 0.059(3) Uani 1 1 d . . . . .
C1 C 0.2154(7) 0.7303(18) 0.7097(6) 0.051(3) Uani 1 1 d . . . . .
H1 H 0.157087 0.745233 0.704047 0.061 Uiso 1 1 calc R U . . .
C2 C 0.2552(8) 0.687(2) 0.7681(6) 0.061(4) Uani 1 1 d . . . . .
H2 H 0.225142 0.674870 0.801977 0.073 Uiso 1 1 calc R U . . .
C3 C 0.3398(8) 0.6619(18) 0.7755(6) 0.056(3) Uani 1 1 d . . . . .
H3 H 0.368384 0.631911 0.814938 0.067 Uiso 1 1 calc R U . . .
C4 C 0.3841(7) 0.6803(18) 0.7252(6) 0.052(3) Uani 1 1 d . . . . .
H4 H 0.442112 0.660603 0.730479 0.062 Uiso 1 1 calc R U . . .
C5 C 0.3420(6) 0.7279(16) 0.6675(5) 0.039(3) Uani 1 1 d . . . . .
C6 C 0.3802(6) 0.7454(16) 0.6088(5) 0.035(2) Uani 1 1 d . . . . .
C7 C 0.4632(6) 0.7104(16) 0.6018(5) 0.039(3) Uani 1 1 d . . . . .
H7 H 0.501756 0.673422 0.636031 0.046 Uiso 1 1 calc R U . . .
C8 C 0.4882(6) 0.7317(16) 0.5422(5) 0.036(3) Uani 1 1 d . . . . .
C9 C 0.4279(5) 0.7865(16) 0.4928(5) 0.037(3) Uani 1 1 d . . . . .
H9 H 0.442887 0.801757 0.452819 0.044 Uiso 1 1 calc R U . . .
C10 C 0.3466(5) 0.8181(15) 0.5025(5) 0.034(2) Uani 1 1 d . . . . .
C11 C 0.2749(6) 0.8727(15) 0.4559(5) 0.037(3) Uani 1 1 d . . . . .
C12 C 0.2784(7) 0.9009(19) 0.3930(5) 0.052(3) Uani 1 1 d . . . . .
H12 H 0.329096 0.884314 0.377205 0.063 Uiso 1 1 calc R U . . .
C13 C 0.2070(7) 0.954(2) 0.3530(6) 0.060(4) Uani 1 1 d . . . . .
H13 H 0.208707 0.973163 0.310376 0.072 Uiso 1 1 calc R U . . .
C14 C 0.1333(7) 0.977(2) 0.3783(6) 0.059(4) Uani 1 1 d . . . . .
H14 H 0.084619 1.014712 0.352551 0.071 Uiso 1 1 calc R U . . .
C15 C 0.1308(6) 0.9451(17) 0.4414(6) 0.049(3) Uani 1 1 d . . . . .
H15 H 0.080258 0.958132 0.457636 0.059 Uiso 1 1 calc R U . . .
C16 C 0.5776(6) 0.6980(15) 0.5320(5) 0.037(3) Uani 1 1 d . . . . .
C17 C 0.6372(6) 0.6352(16) 0.5812(5) 0.041(3) Uani 1 1 d . . . . .
H17 H 0.621938 0.612263 0.620730 0.049 Uiso 1 1 calc R U . . .
C18 C 0.7205(6) 0.6073(18) 0.5701(6) 0.050(3) Uani 1 1 d . . . . .
H18 H 0.760076 0.568166 0.603347 0.060 Uiso 1 1 calc R U . . .
C19 C 0.7469(6) 0.6352(17) 0.5116(6) 0.044(3) Uani 1 1 d . . . . .
C20 C 0.6854(6) 0.6957(17) 0.4631(6) 0.046(3) Uani 1 1 d . . . . .
H20 H 0.699592 0.715052 0.423133 0.055 Uiso 1 1 calc R U . . .
C21 C 0.6029(6) 0.7273(16) 0.4742(5) 0.037(3) Uani 1 1 d . . . . .
H21 H 0.563531 0.769796 0.441369 0.045 Uiso 1 1 calc R U . . .
C22 C 0.8908(7) 0.541(2) 0.5514(7) 0.068(4) Uani 1 1 d . . . . .
H22A H 0.910229 0.644166 0.577367 0.102 Uiso 1 1 calc R U . . .
H22B H 0.937508 0.487935 0.534210 0.102 Uiso 1 1 calc R U . . .
H22C H 0.866757 0.451005 0.576206 0.102 Uiso 1 1 calc R U . . .
C23 C 0.8550(8) 0.6461(19) 0.4426(8) 0.074(5) Uani 1 1 d . . . . .
H23A H 0.822981 0.575755 0.409705 0.110 Uiso 1 1 calc R U . . .
H23B H 0.913874 0.618257 0.444284 0.110 Uiso 1 1 calc R U . . .
H23C H 0.845984 0.774672 0.434355 0.110 Uiso 1 1 calc R U . . .
S1 S 0.5113(2) 0.2198(6) 0.70987(16) 0.0604(10) Uani 1 1 d . . . . .
F1 F 0.6480(7) 0.1113(18) 0.7752(6) 0.130(4) Uani 1 1 d . . . . .
F2 F 0.5885(9) -0.0910(18) 0.7181(7) 0.161(6) Uani 1 1 d . . . . .
F3 F 0.5382(9) -0.021(3) 0.7972(6) 0.186(7) Uani 1 1 d . . . . .
O1 O 0.5056(12) 0.351(2) 0.7561(9) 0.203(10) Uani 1 1 d . . . . .
O2 O 0.4317(6) 0.136(2) 0.6915(6) 0.116(5) Uani 1 1 d . . . . .
O3 O 0.5548(7) 0.263(2) 0.6615(6) 0.139(6) Uani 1 1 d . . . . .
C24 C 0.5762(12) 0.046(3) 0.7551(8) 0.087(5) Uani 1 1 d . . . . .

loop_
_atom_site_aniso_label
_atom_site_aniso_U_11
_atom_site_aniso_U_22
_atom_site_aniso_U_33
_atom_site_aniso_U_23
_atom_site_aniso_U_13
_atom_site_aniso_U_12
Pt1 0.0280(2) 0.0456(3) 0.0343(3) 0.0000(2) 0.00200(17) 0.00167(19)
Cl1 0.0303(13) 0.081(3) 0.0538(19) 0.0020(18) 0.0075(13) 0.0014(14)
N1 0.045(5) 0.043(6) 0.033(5) -0.001(5) 0.000(4) -0.008(5)
N2 0.020(4) 0.044(6) 0.038(5) -0.004(5) 0.004(4) 0.010(4)
N3 0.023(4) 0.049(6) 0.039(5) -0.013(5) -0.004(4) 0.003(4)
N4 0.018(4) 0.084(8) 0.076(8) 0.008(7) 0.009(5) 0.009(5)
C1 0.044(6) 0.062(9) 0.052(8) 0.006(7) 0.019(6) -0.002(6)
C2 0.073(9) 0.076(11) 0.037(7) -0.003(7) 0.019(7) -0.015(8)
C3 0.065(8) 0.073(10) 0.030(6) 0.009(7) 0.006(6) 0.002(7)
C4 0.039(6) 0.073(10) 0.043(7) 0.013(7) 0.005(5) 0.001(6)
C5 0.035(6) 0.046(7) 0.034(6) 0.004(6) 0.003(5) 0.001(5)
C6 0.030(5) 0.041(7) 0.032(6) -0.002(5) -0.001(5) -0.003(5)
C7 0.036(6) 0.054(8) 0.023(5) 0.000(5) -0.007(4) -0.002(5)
C8 0.025(5) 0.047(7) 0.031(6) -0.008(5) -0.006(4) 0.002(5)
C9 0.022(5) 0.055(8) 0.033(6) -0.009(6) -0.002(4) 0.002(5)
C10 0.021(5) 0.043(7) 0.034(6) -0.006(6) -0.003(4) -0.001(5)
C11 0.032(5) 0.042(7) 0.035(6) 0.003(6) -0.001(5) 0.004(5)
C12 0.040(6) 0.082(10) 0.036(7) 0.013(7) 0.009(5) 0.025(6)
C13 0.042(6) 0.090(11) 0.044(7) 0.014(8) -0.004(5) 0.016(7)
C14 0.046(6) 0.084(11) 0.042(7) 0.007(8) -0.013(5) 0.024(7)
C15 0.036(6) 0.054(8) 0.053(8) -0.005(7) -0.008(5) 0.010(5)
C16 0.027(5) 0.041(7) 0.041(6) -0.005(6) -0.002(5) 0.005(5)
C17 0.029(5) 0.064(9) 0.030(6) 0.007(6) 0.002(5) 0.011(5)
C18 0.036(6) 0.056(8) 0.054(8) -0.011(7) -0.010(6) 0.002(5)
C19 0.033(5) 0.052(8) 0.045(7) -0.009(6) -0.002(5) -0.002(5)
C20 0.032(5) 0.060(8) 0.049(7) 0.003(7) 0.015(5) -0.002(5)
C21 0.039(6) 0.048(7) 0.021(5) 0.002(5) -0.012(5) -0.004(5)
C22 0.033(6) 0.071(10) 0.097(12) -0.001(9) 0.001(7) 0.008(6)
C23 0.047(7) 0.066(10) 0.117(13) 0.008(10) 0.043(8) 0.005(7)
S1 0.0539(18) 0.090(3) 0.0363(17) -0.0086(19) 0.0017(15) 0.0116(18)
F1 0.101(7) 0.139(10) 0.125(10) -0.016(8) -0.075(7) 0.013(7)
F2 0.185(12) 0.102(9) 0.173(14) -0.029(10) -0.057(11) 0.041(9)
F3 0.205(13) 0.25(2) 0.100(10) 0.096(12) 0.024(9) -0.020(13)
O1 0.231(18) 0.179(18) 0.163(16) -0.106(14) -0.102(14) 0.139(15)
O2 0.057(6) 0.172(14) 0.115(11) 0.025(9) 0.002(6) -0.015(7)
O3 0.065(7) 0.264(18) 0.093(10) 0.074(11) 0.030(7) 0.032(9)
C24 0.111(13) 0.091(14) 0.053(10) -0.012(10) -0.007(10) 0.002(11)

loop_
_atom_type_symbol
_atom_type_description
_atom_type_scat_dispersion_real
_atom_type_scat_dispersion_imag
_atom_type_scat_source
C C 0.0033 0.0016 'International Tables Vol C Tables 4.2.6.8 and 6.1.1.4'
H H 0.0000 0.0000 'International Tables Vol C Tables 4.2.6.8 and 6.1.1.4'
Cl Cl 0.1484 0.1585 'International Tables Vol C Tables 4.2.6.8 and 6.1.1.4'
F F 0.0171 0.0103 'International Tables Vol C Tables 4.2.6.8 and 6.1.1.4'
N N 0.0061 0.0033 'International Tables Vol C Tables 4.2.6.8 and 6.1.1.4'
O O 0.0106 0.0060 'International Tables Vol C Tables 4.2.6.8 and 6.1.1.4'
Pt Pt -1.7033 8.3905 'International Tables Vol C Tables 4.2.6.8 and 6.1.1.4'
S S 0.1246 0.1234 'International Tables Vol C Tables 4.2.6.8 and 6.1.1.4'

loop_
_geom_angle_atom_site_label_1
_geom_angle_atom_site_label_2
_geom_angle_atom_site_label_3
_geom_angle
_geom_angle_site_symmetry_1
_geom_angle_site_symmetry_3
_geom_angle_publ_flag
N1 Pt1 Cl1 98.9(3) . . ?
N1 Pt1 N3 161.7(3) . . ?
N2 Pt1 Cl1 179.4(3) . . ?
N2 Pt1 N1 81.2(4) . . ?
N2 Pt1 N3 80.4(3) . . ?
N3 Pt1 Cl1 99.4(2) . . ?
C1 N1 Pt1 128.3(8) . . ?
C1 N1 C5 118.8(10) . . ?
C5 N1 Pt1 112.9(7) . . ?
C6 N2 Pt1 117.6(7) . . ?
C6 N2 C10 123.9(8) . . ?
C10 N2 Pt1 118.1(7) . . ?
C11 N3 Pt1 113.3(7) . . ?
C15 N3 Pt1 126.4(7) . . ?
C15 N3 C11 120.2(10) . . ?
C19 N4 C22 120.8(11) . . ?
C19 N4 C23 120.6(11) . . ?
C23 N4 C22 118.2(9) . . ?
N1 C1 H1 118.6 . . ?
N1 C1 C2 122.9(11) . . ?
C2 C1 H1 118.6 . . ?
C1 C2 H2 121.0 . . ?
C3 C2 C1 117.9(11) . . ?
C3 C2 H2 121.0 . . ?
C2 C3 H3 119.6 . . ?
C2 C3 C4 120.9(12) . . ?
C4 C3 H3 119.6 . . ?
C3 C4 H4 120.3 . . ?
C5 C4 C3 119.3(10) . . ?
C5 C4 H4 120.3 . . ?
N1 C5 C4 120.2(10) . . ?
N1 C5 C6 114.2(9) . . ?
C4 C5 C6 125.5(9) . . ?
N2 C6 C5 113.8(8) . . ?
N2 C6 C7 119.7(9) . . ?
C7 C6 C5 126.5(10) . . ?
C6 C7 H7 120.6 . . ?
C6 C7 C8 118.8(10) . . ?
C8 C7 H7 120.6 . . ?
C7 C8 C16 121.1(10) . . ?
C9 C8 C7 118.1(9) . . ?
C9 C8 C16 120.7(9) . . ?
C8 C9 H9 119.8 . . ?
C10 C9 C8 120.5(10) . . ?
C10 C9 H9 119.8 . . ?
N2 C10 C9 118.9(10) . . ?
N2 C10 C11 113.3(8) . . ?
C9 C10 C11 127.7(10) . . ?
N3 C11 C10 114.6(9) . . ?
N3 C11 C12 120.5(10) . . ?
C12 C11 C10 125.0(9) . . ?
C11 C12 H12 119.8 . . ?
C11 C12 C13 120.3(10) . . ?
C13 C12 H12 119.8 . . ?
C12 C13 H13 121.0 . . ?
C14 C13 C12 117.9(11) . . ?
C14 C13 H13 121.0 . . ?
C13 C14 H14 119.6 . . ?
C13 C14 C15 120.8(11) . . ?
C15 C14 H14 119.6 . . ?
N3 C15 C14 120.3(10) . . ?
N3 C15 H15 119.9 . . ?
C14 C15 H15 119.9 . . ?
C17 C16 C8 120.5(10) . . ?
C21 C16 C8 121.1(10) . . ?
C21 C16 C17 118.5(9) . . ?
C16 C17 H17 120.6 . . ?
C16 C17 C18 118.8(10) . . ?
C18 C17 H17 120.6 . . ?
C17 C18 H18 118.3 . . ?
C19 C18 C17 123.4(11) . . ?
C19 C18 H18 118.3 . . ?
N4 C19 C18 122.2(11) . . ?
N4 C19 C20 121.4(11) . . ?
C18 C19 C20 116.3(9) . . ?
C19 C20 H20 119.7 . . ?
C21 C20 C19 120.6(10) . . ?
C21 C20 H20 119.7 . . ?
C16 C21 C20 122.4(10) . . ?
C16 C21 H21 118.8 . . ?
C20 C21 H21 118.8 . . ?
N4 C22 H22A 109.5 . . ?
N4 C22 H22B 109.5 . . ?
N4 C22 H22C 109.5 . . ?
H22A C22 H22B 109.5 . . ?
H22A C22 H22C 109.5 . . ?
H22B C22 H22C 109.5 . . ?
N4 C23 H23A 109.5 . . ?
N4 C23 H23B 109.5 . . ?
N4 C23 H23C 109.5 . . ?
H23A C23 H23B 109.5 . . ?
H23A C23 H23C 109.5 . . ?
H23B C23 H23C 109.5 . . ?
O1 S1 O2 110.3(11) . . ?
O1 S1 C24 100.7(9) . . ?
O2 S1 C24 105.7(9) . . ?
O3 S1 O1 118.3(14) . . ?
O3 S1 O2 115.1(9) . . ?
O3 S1 C24 104.6(8) . . ?
F1 C24 S1 110.2(15) . . ?
F1 C24 F2 106.6(17) . . ?
F2 C24 S1 109.1(13) . . ?
F3 C24 S1 110.8(14) . . ?
F3 C24 F1 114.3(17) . . ?
F3 C24 F2 105.5(19) . . ?

loop_
_geom_bond_atom_site_label_1
_geom_bond_atom_site_label_2
_geom_bond_distance
_geom_bond_site_symmetry_2
_geom_bond_publ_flag
Pt1 Cl1 2.292(2) . ?
Pt1 N1 2.016(10) . ?
Pt1 N2 1.939(7) . ?
Pt1 N3 2.018(9) . ?
N1 C1 1.352(14) . ?
N1 C5 1.361(13) . ?
N2 C6 1.316(13) . ?
N2 C10 1.324(13) . ?
N3 C11 1.360(12) . ?
N3 C15 1.344(13) . ?
N4 C19 1.377(13) . ?
N4 C22 1.428(16) . ?
N4 C23 1.423(17) . ?
C1 H1 0.9300 . ?
C1 C2 1.360(18) . ?
C2 H2 0.9300 . ?
C2 C3 1.354(17) . ?
C3 H3 0.9300 . ?
C3 C4 1.381(16) . ?
C4 H4 0.9300 . ?
C4 C5 1.368(16) . ?
C5 C6 1.483(14) . ?
C6 C7 1.381(14) . ?
C7 H7 0.9300 . ?
C7 C8 1.403(14) . ?
C8 C9 1.387(14) . ?
C8 C16 1.499(13) . ?
C9 H9 0.9300 . ?
C9 C10 1.366(13) . ?
C10 C11 1.466(14) . ?
C11 C12 1.375(16) . ?
C12 H12 0.9300 . ?
C12 C13 1.383(15) . ?
C13 H13 0.9300 . ?
C13 C14 1.378(15) . ?
C14 H14 0.9300 . ?
C14 C15 1.381(16) . ?
C15 H15 0.9300 . ?
C16 C17 1.397(14) . ?
C16 C21 1.374(15) . ?
C17 H17 0.9300 . ?
C17 C18 1.402(13) . ?
C18 H18 0.9300 . ?
C18 C19 1.396(16) . ?
C19 C20 1.399(16) . ?
C20 H20 0.9300 . ?
C20 C21 1.393(14) . ?
C21 H21 0.9300 . ?
C22 H22A 0.9600 . ?
C22 H22B 0.9600 . ?
C22 H22C 0.9600 . ?
C23 H23A 0.9600 . ?
C23 H23B 0.9600 . ?
C23 H23C 0.9600 . ?
S1 O1 1.390(14) . ?
S1 O2 1.418(11) . ?
S1 O3 1.367(11) . ?
S1 C24 1.826(19) . ?
F1 C24 1.260(19) . ?
F2 C24 1.31(2) . ?
F3 C24 1.26(2) . ?

loop_
_geom_torsion_atom_site_label_1
_geom_torsion_atom_site_label_2
_geom_torsion_atom_site_label_3
_geom_torsion_atom_site_label_4
_geom_torsion
_geom_torsion_site_symmetry_1
_geom_torsion_site_symmetry_2
_geom_torsion_site_symmetry_3
_geom_torsion_site_symmetry_4
_geom_torsion_publ_flag
Pt1 N1 C1 C2 -176.1(11) . . . . ?
Pt1 N1 C5 C4 178.0(10) . . . . ?
Pt1 N1 C5 C6 -5.7(13) . . . . ?
Pt1 N2 C6 C5 -4.4(13) . . . . ?
Pt1 N2 C6 C7 175.7(8) . . . . ?
Pt1 N2 C10 C9 -176.1(8) . . . . ?
Pt1 N2 C10 C11 4.5(13) . . . . ?
Pt1 N3 C11 C10 -3.8(12) . . . . ?
Pt1 N3 C11 C12 176.3(9) . . . . ?
Pt1 N3 C15 C14 -176.9(10) . . . . ?
N1 C1 C2 C3 -1(2) . . . . ?
N1 C5 C6 N2 6.7(15) . . . . ?
N1 C5 C6 C7 -173.5(11) . . . . ?
N2 C6 C7 C8 -1.2(17) . . . . ?
N2 C10 C11 N3 -0.3(14) . . . . ?
N2 C10 C11 C12 179.7(12) . . . . ?
N3 C11 C12 C13 0(2) . . . . ?
N4 C19 C20 C21 179.1(11) . . . . ?
C1 N1 C5 C4 0.3(18) . . . . ?
C1 N1 C5 C6 176.7(10) . . . . ?
C1 C2 C3 C4 0(2) . . . . ?
C2 C3 C4 C5 1(2) . . . . ?
C3 C4 C5 N1 -1.5(19) . . . . ?
C3 C4 C5 C6 -177.4(12) . . . . ?
C4 C5 C6 N2 -177.2(12) . . . . ?
C4 C5 C6 C7 3(2) . . . . ?
C5 N1 C1 C2 1(2) . . . . ?
C5 C6 C7 C8 179.0(11) . . . . ?
C6 N2 C10 C9 -3.6(17) . . . . ?
C6 N2 C10 C11 177.0(10) . . . . ?
C6 C7 C8 C9 -0.2(17) . . . . ?
C6 C7 C8 C16 179.2(10) . . . . ?
C7 C8 C9 C10 -0.1(17) . . . . ?
C7 C8 C16 C17 3.4(17) . . . . ?
C7 C8 C16 C21 -176.9(11) . . . . ?
C8 C9 C10 N2 1.9(17) . . . . ?
C8 C9 C10 C11 -178.7(11) . . . . ?
C8 C16 C17 C18 -179.3(11) . . . . ?
C8 C16 C21 C20 -179.4(11) . . . . ?
C9 C8 C16 C17 -177.2(11) . . . . ?
C9 C8 C16 C21 2.5(17) . . . . ?
C9 C10 C11 N3 -179.7(11) . . . . ?
C9 C10 C11 C12 0(2) . . . . ?
C10 N2 C6 C5 -177.0(10) . . . . ?
C10 N2 C6 C7 3.2(17) . . . . ?
C10 C11 C12 C13 -179.5(12) . . . . ?
C11 N3 C15 C14 -1.2(18) . . . . ?
C11 C12 C13 C14 0(2) . . . . ?
C12 C13 C14 C15 -1(2) . . . . ?
C13 C14 C15 N3 2(2) . . . . ?
C15 N3 C11 C10 -180.0(10) . . . . ?
C15 N3 C11 C12 0.1(17) . . . . ?
C16 C8 C9 C10 -179.6(11) . . . . ?
C16 C17 C18 C19 -1.5(19) . . . . ?
C17 C16 C21 C20 0.4(18) . . . . ?
C17 C18 C19 N4 -177.8(12) . . . . ?
C17 C18 C19 C20 0.6(19) . . . . ?
C18 C19 C20 C21 0.7(18) . . . . ?
C19 C20 C21 C16 -1.2(18) . . . . ?
C21 C16 C17 C18 1.0(17) . . . . ?
C22 N4 C19 C18 -2.4(19) . . . . ?
C22 N4 C19 C20 179.3(12) . . . . ?
C23 N4 C19 C18 -174.5(12) . . . . ?
C23 N4 C19 C20 7.2(19) . . . . ?
O1 S1 C24 F1 -63.1(17) . . . . ?
O1 S1 C24 F2 -179.9(17) . . . . ?
O1 S1 C24 F3 64.4(19) . . . . ?
O2 S1 C24 F1 -178.0(13) . . . . ?
O2 S1 C24 F2 65.2(16) . . . . ?
O2 S1 C24 F3 -50.5(17) . . . . ?
O3 S1 C24 F1 60.1(15) . . . . ?
O3 S1 C24 F2 -56.7(17) . . . . ?
O3 S1 C24 F3 -172.4(16) . . . . ?
